data_7038637
loop_
_publ_author_name
'Dunn, Peter L.'
'Carlson, Rebecca K.'
'Gagliardi, Laura'
'Tonks, Ian A.'

_publ_section_title
;
 Structure and bonding of group 4-nickel heterobimetallics supported by
 2-(diphenylphosphino)pyrrolide ligands.
;
_journal_issue 24
_journal_name_full 'Dalton transactions (Cambridge, England : 2003)'
_journal_page_first 9892
_journal_page_last 9901
_journal_paper_doi 10.1039/c6dt00431h
_journal_volume 45
_journal_year 2016
_chemical_formula_moiety 'C64 H52 Hf N4 P4'
_chemical_formula_sum 'C64 H52 Hf N4 P4'
_chemical_formula_weight 1179.47
_chemical_name_systematic
; 
 ? 
;
_space_group_IT_number 2
_symmetry_cell_setting triclinic
_symmetry_space_group_name_Hall '-P 1'
_symmetry_space_group_name_H-M 'P -1'
_atom_sites_solution_hydrogens geom
_atom_sites_solution_primary direct
_atom_sites_solution_secondary difmap
_audit_creation_method SHELXL-97
_audit_update_record
;
2016-01-28 deposited with the CCDC.
2016-02-29 downloaded from the CCDC.
;
_cell_angle_alpha 106.175(2)
_cell_angle_beta 103.0580(10)
_cell_angle_gamma 93.1950(10)
_cell_formula_units_Z 2
_cell_length_a 9.7556(11)
_cell_length_b 16.9397(19)
_cell_length_c 21.120(3)
_cell_measurement_reflns_used 16963
_cell_measurement_temperature 296(2)
_cell_measurement_theta_max 28.850
_cell_measurement_theta_min 2.3235
_cell_volume 3239.0(7)
_computing_cell_refinement 'SAINT, Bruker'
_computing_data_collection 'SMART, Bruker'
_computing_data_reduction 'SAINT, Bruker'
_computing_molecular_graphics 'SHELXTL, Bruker'
_computing_structure_refinement 'SHELXL-97 (Sheldrick, 2008)'
_computing_structure_solution 'SHELXS-97 (Sheldrick, 2008)'
_diffrn_ambient_temperature 296(2)
_diffrn_measured_fraction_theta_full 0.996
_diffrn_measured_fraction_theta_max 0.909
_diffrn_measurement_device_type 'Bruker SMART Platform CCD'
_diffrn_measurement_method 'area detector, omega scans per phi'
_diffrn_radiation_monochromator graphite
_diffrn_radiation_source 'normal-focus sealed tube'
_diffrn_radiation_type MoK\a
_diffrn_radiation_wavelength 0.71073
_diffrn_reflns_av_R_equivalents 0.0340
_diffrn_reflns_av_sigmaI/netI 0.0473
_diffrn_reflns_limit_h_max 13
_diffrn_reflns_limit_h_min -13
_diffrn_reflns_limit_k_max 22
_diffrn_reflns_limit_k_min -22
_diffrn_reflns_limit_l_max 28
_diffrn_reflns_limit_l_min -28
_diffrn_reflns_number 38251
_diffrn_reflns_theta_full 25.00
_diffrn_reflns_theta_max 28.85
_diffrn_reflns_theta_min 1.04
_exptl_absorpt_coefficient_mu 1.747
_exptl_absorpt_correction_T_max 0.9177
_exptl_absorpt_correction_T_min 0.5417
_exptl_absorpt_correction_type multi-scan
_exptl_absorpt_process_details 'SADABS, R. Blessing, 1995'
_exptl_crystal_colour colorless
_exptl_crystal_density_diffrn 1.209
_exptl_crystal_density_method 'not measured'
_exptl_crystal_description plate
_exptl_crystal_F_000 1192
_exptl_crystal_size_max 0.40
_exptl_crystal_size_mid 0.40
_exptl_crystal_size_min 0.05
_platon_squeeze_details
;
;
_refine_diff_density_max 2.304
_refine_diff_density_min -1.925
_refine_diff_density_rms 0.105
_refine_ls_extinction_method none
_refine_ls_goodness_of_fit_ref 1.033
_refine_ls_hydrogen_treatment constr
_refine_ls_matrix_type full
_refine_ls_number_parameters 640
_refine_ls_number_reflns 15412
_refine_ls_number_restraints 0
_refine_ls_restrained_S_all 1.033
_refine_ls_R_factor_all 0.0472
_refine_ls_R_factor_gt 0.0384
_refine_ls_shift/su_max 0.006
_refine_ls_shift/su_mean 0.000
_refine_ls_structure_factor_coef Fsqd
_refine_ls_weighting_details 'calc w=1/[\s^2^(Fo^2^)+(0.0532P)^2^+1.1514P] where P=(Fo^2^+2Fc^2^)/3'
_refine_ls_weighting_scheme calc
_refine_ls_wR_factor_gt 0.0914
_refine_ls_wR_factor_ref 0.0947
_reflns_number_gt 13344
_reflns_number_total 15412
_reflns_threshold_expression >2sigma(I)
_cod_data_source_file c6dt00431h2.cif
_cod_data_source_block 15122a
_cod_depositor_comments 'Adding full bibliography for 7038637--7038643.cif.'
_cod_original_cell_volume 3239.1(6)
_cod_original_sg_symbol_H-M P-1
_cod_database_code 7038637

loop_
_symmetry_equiv_pos_as_xyz
'x, y, z'
'-x, -y, -z'

loop_
_atom_site_label
_atom_site_type_symbol
_atom_site_fract_x
_atom_site_fract_y
_atom_site_fract_z
_atom_site_U_iso_or_equiv
_atom_site_adp_type
_atom_site_occupancy
_atom_site_symmetry_multiplicity
_atom_site_calc_flag
_atom_site_refinement_flags
Hf1 Hf 0.418276(13) 1.187350(8) 0.302796(6) 0.02086(5) Uani 1 1 d .
P1 P 0.65619(9) 1.31853(5) 0.36781(4) 0.02676(18) Uani 1 1 d .
P2 P 0.33992(8) 1.00791(5) 0.24124(4) 0.02321(17) Uani 1 1 d .
P3 P 0.27572(9) 1.14645(5) 0.39960(4) 0.02482(17) Uani 1 1 d .
P4 P 0.40238(9) 1.26939(5) 0.19674(4) 0.02408(17) Uani 1 1 d .
C1 C 0.7516(4) 1.3699(2) 0.32229(18) 0.0328(8) Uani 1 1 d .
C2 C 0.7077(4) 1.4383(2) 0.30299(19) 0.0376(9) Uani 1 1 d .
H2A H 0.6311 1.4621 0.3162 0.045 Uiso 1 1 calc R
C3 C 0.7786(5) 1.4712(3) 0.2637(2) 0.0477(10) Uani 1 1 d .
H3A H 0.7484 1.5166 0.2506 0.057 Uiso 1 1 calc R
C4 C 0.8928(5) 1.4367(3) 0.2444(2) 0.0536(12) Uani 1 1 d .
H4A H 0.9393 1.4588 0.2180 0.064 Uiso 1 1 calc R
C5 C 0.9388(4) 1.3689(3) 0.2641(2) 0.0529(12) Uani 1 1 d .
H5A H 1.0170 1.3462 0.2518 0.064 Uiso 1 1 calc R
C6 C 0.8683(4) 1.3354(3) 0.3019(2) 0.0417(9) Uani 1 1 d .
H6A H 0.8982 1.2893 0.3142 0.050 Uiso 1 1 calc R
C7 C 0.7734(4) 1.3426(2) 0.45412(19) 0.0349(8) Uani 1 1 d .
C8 C 0.9055(4) 1.3902(3) 0.4754(2) 0.0528(12) Uani 1 1 d .
H8A H 0.9446 1.4063 0.4440 0.063 Uiso 1 1 calc R
C9 C 0.9791(5) 1.4137(3) 0.5434(3) 0.0705(17) Uani 1 1 d .
H9A H 1.0670 1.4460 0.5573 0.085 Uiso 1 1 calc R
C10 C 0.9243(5) 1.3902(3) 0.5902(3) 0.0639(15) Uani 1 1 d .
H10A H 0.9741 1.4073 0.6358 0.077 Uiso 1 1 calc R
C11 C 0.7950(5) 1.3408(3) 0.5701(2) 0.0497(11) Uani 1 1 d .
H11A H 0.7581 1.3241 0.6019 0.060 Uiso 1 1 calc R
C12 C 0.7208(4) 1.3166(2) 0.50200(18) 0.0387(9) Uani 1 1 d .
H12A H 0.6347 1.2825 0.4882 0.046 Uiso 1 1 calc R
C13 C 0.5061(3) 1.36924(19) 0.38273(16) 0.0230(6) Uani 1 1 d .
C14 C 0.4723(4) 1.4450(2) 0.41728(17) 0.0312(7) Uani 1 1 d .
H14A H 0.5345 1.4935 0.4395 0.037 Uiso 1 1 calc R
C15 C 0.3268(4) 1.4344(2) 0.41228(17) 0.0345(8) Uani 1 1 d .
H15A H 0.2738 1.4749 0.4301 0.041 Uiso 1 1 calc R
C16 C 0.2761(4) 1.3526(2) 0.37594(17) 0.0303(7) Uani 1 1 d .
H16A H 0.1821 1.3291 0.3650 0.036 Uiso 1 1 calc R
N2 N 0.3860(3) 1.31126(16) 0.35848(13) 0.0237(6) Uani 1 1 d .
N1 N 0.5438(3) 1.11744(16) 0.23905(13) 0.0241(6) Uani 1 1 d .
C19 C 0.4926(3) 1.0331(2) 0.21409(16) 0.0251(7) Uani 1 1 d .
C20 C 0.5820(4) 0.9911(2) 0.17880(19) 0.0349(8) Uani 1 1 d .
H20A H 0.5724 0.9344 0.1576 0.042 Uiso 1 1 calc R
C21 C 0.6910(4) 1.0506(2) 0.18094(19) 0.0361(8) Uani 1 1 d .
H21A H 0.7670 1.0405 0.1612 0.043 Uiso 1 1 calc R
C22 C 0.6645(3) 1.1266(2) 0.21759(17) 0.0283(7) Uani 1 1 d .
H22A H 0.7202 1.1766 0.2265 0.034 Uiso 1 1 calc R
C23 C 0.1923(3) 0.9668(2) 0.16615(17) 0.0278(7) Uani 1 1 d .
C24 C 0.2052(4) 0.9644(2) 0.10187(18) 0.0394(9) Uani 1 1 d .
H24A H 0.2916 0.9835 0.0962 0.047 Uiso 1 1 calc R
C25 C 0.0896(5) 0.9336(3) 0.0453(2) 0.0601(13) Uani 1 1 d .
H25A H 0.0986 0.9322 0.0021 0.072 Uiso 1 1 calc R
C26 C -0.0381(5) 0.9055(3) 0.0541(3) 0.0698(16) Uani 1 1 d .
H26A H -0.1147 0.8838 0.0164 0.084 Uiso 1 1 calc R
C27 C -0.0534(4) 0.9091(3) 0.1175(3) 0.0572(13) Uani 1 1 d .
H27A H -0.1405 0.8906 0.1228 0.069 Uiso 1 1 calc R
C28 C 0.0601(4) 0.9400(2) 0.1740(2) 0.0379(9) Uani 1 1 d .
H28A H 0.0488 0.9431 0.2171 0.046 Uiso 1 1 calc R
C29 C 0.3790(4) 0.9174(2) 0.27066(18) 0.0322(8) Uani 1 1 d .
C30 C 0.2936(5) 0.8418(3) 0.2462(3) 0.0613(13) Uani 1 1 d .
H30A H 0.2115 0.8343 0.2116 0.074 Uiso 1 1 calc R
C31 C 0.4490(6) 0.7871(3) 0.3239(3) 0.0730(16) Uani 1 1 d .
H31A H 0.4720 0.7438 0.3416 0.088 Uiso 1 1 calc R
C32 C 0.5334(5) 0.8599(3) 0.3482(2) 0.0511(11) Uani 1 1 d .
H32A H 0.6158 0.8665 0.3825 0.061 Uiso 1 1 calc R
C33 C 0.4993(4) 0.9251(2) 0.32288(19) 0.0365(8) Uani 1 1 d .
H33A H 0.5583 0.9753 0.3412 0.044 Uiso 1 1 calc R
N3 N 0.5322(3) 1.14155(16) 0.38453(13) 0.0225(5) Uani 1 1 d .
C35 C 0.4501(3) 1.12142(19) 0.42493(16) 0.0227(6) Uani 1 1 d .
C36 C 0.2475(4) 1.2134(2) 0.47958(17) 0.0286(7) Uani 1 1 d .
C37 C 0.1491(4) 1.1908(2) 0.5119(2) 0.0422(9) Uani 1 1 d .
H37A H 0.0863 1.1423 0.4908 0.051 Uiso 1 1 calc R
C38 C 0.1446(5) 1.2403(3) 0.5755(2) 0.0555(13) Uani 1 1 d .
H38A H 0.0779 1.2252 0.5967 0.067 Uiso 1 1 calc R
C39 C 0.2375(6) 1.3116(3) 0.6077(2) 0.0543(12) Uani 1 1 d .
H39A H 0.2355 1.3437 0.6510 0.065 Uiso 1 1 calc R
C40 C 0.3332(5) 1.3353(2) 0.5758(2) 0.0424(9) Uani 1 1 d .
H40A H 0.3955 1.3839 0.5974 0.051 Uiso 1 1 calc R
C41 C 0.3376(4) 1.2871(2) 0.51151(18) 0.0337(8) Uani 1 1 d .
H41A H 0.4012 1.3042 0.4897 0.040 Uiso 1 1 calc R
C42 C 0.1460(3) 1.0550(2) 0.37762(17) 0.0272(7) Uani 1 1 d .
C43 C 0.0036(4) 1.0612(2) 0.34977(19) 0.0349(8) Uani 1 1 d .
H43A H -0.0221 1.1115 0.3445 0.042 Uiso 1 1 calc R
C44 C -0.0992(4) 0.9930(3) 0.3299(2) 0.0401(9) Uani 1 1 d .
H44A H -0.1932 0.9974 0.3110 0.048 Uiso 1 1 calc R
C45 C -0.0611(4) 0.9186(3) 0.3385(2) 0.0481(10) Uani 1 1 d .
H45A H -0.1300 0.8729 0.3258 0.058 Uiso 1 1 calc R
C46 C 0.0800(4) 0.9115(3) 0.3661(2) 0.0460(10) Uani 1 1 d .
H46A H 0.1052 0.8613 0.3716 0.055 Uiso 1 1 calc R
C47 C 0.1832(4) 0.9798(2) 0.38547(19) 0.0348(8) Uani 1 1 d .
H47A H 0.2774 0.9749 0.4037 0.042 Uiso 1 1 calc R
C48 C 0.5365(4) 1.0965(2) 0.47610(18) 0.0338(8) Uani 1 1 d .
H48A H 0.5091 1.0815 0.5110 0.041 Uiso 1 1 calc R
C49 C 0.6728(4) 1.0985(2) 0.46482(19) 0.0348(8) Uani 1 1 d .
H49A H 0.7525 1.0837 0.4903 0.042 Uiso 1 1 calc R
C50 C 0.6668(3) 1.1266(2) 0.40871(17) 0.0291(7) Uani 1 1 d .
H50A H 0.7430 1.1342 0.3904 0.035 Uiso 1 1 calc R
N4 N 0.2160(3) 1.17809(16) 0.22998(13) 0.0235(6) Uani 1 1 d .
C52 C 0.0750(3) 1.1473(2) 0.21482(17) 0.0280(7) Uani 1 1 d .
H52A H 0.0367 1.1164 0.2383 0.034 Uiso 1 1 calc R
C53 C -0.0007(4) 1.1684(2) 0.16067(18) 0.0354(8) Uani 1 1 d .
H53A H -0.0976 1.1546 0.1412 0.043 Uiso 1 1 calc R
C54 C 0.0949(4) 1.2152(3) 0.13944(19) 0.0367(8) Uani 1 1 d .
H54A H 0.0735 1.2382 0.1037 0.044 Uiso 1 1 calc R
C55 C 0.2271(3) 1.2198(2) 0.18281(16) 0.0249(7) Uani 1 1 d .
C56 C 0.4695(3) 1.2219(2) 0.12307(16) 0.0279(7) Uani 1 1 d .
C57 C 0.3968(4) 1.1501(2) 0.07337(18) 0.0371(8) Uani 1 1 d .
H57A H 0.3104 1.1271 0.0762 0.045 Uiso 1 1 calc R
C58 C 0.4548(5) 1.1128(3) 0.0192(2) 0.0594(13) Uani 1 1 d .
H58A H 0.4072 1.0647 -0.0140 0.071 Uiso 1 1 calc R
C59 C 0.5828(5) 1.1476(4) 0.0153(2) 0.0643(15) Uani 1 1 d .
H59A H 0.6193 1.1236 -0.0216 0.077 Uiso 1 1 calc R
C60 C 0.6564(5) 1.2167(3) 0.0647(2) 0.0541(12) Uani 1 1 d .
H60A H 0.7438 1.2387 0.0621 0.065 Uiso 1 1 calc R
C61 C 0.6004(4) 1.2540(3) 0.11889(19) 0.0402(9) Uani 1 1 d .
H61A H 0.6509 1.3008 0.1527 0.048 Uiso 1 1 calc R
C62 C 0.3774(6) 1.3742(3) 0.1921(3) 0.0655(10) Uani 1 1 d .
C63 C 0.3291(6) 1.4276(3) 0.2428(2) 0.0603(9) Uani 1 1 d .
H63A H 0.3094 1.4090 0.2776 0.072 Uiso 1 1 calc R
C64 C 0.3095(9) 1.5078(4) 0.2427(3) 0.1007(18) Uani 1 1 d .
H64A H 0.2715 1.5415 0.2756 0.121 Uiso 1 1 calc R
C73 C 0.3287(7) 0.7773(3) 0.2727(3) 0.086(2) Uani 1 1 d .
H73A H 0.2703 0.7269 0.2555 0.103 Uiso 1 1 calc R
C70 C 0.4106(6) 1.4043(3) 0.1421(2) 0.0603(9) Uani 1 1 d .
H70A H 0.4444 1.3700 0.1078 0.072 Uiso 1 1 calc R
C71 C 0.3455(6) 1.5369(3) 0.1950(3) 0.0655(10) Uani 1 1 d .
H71A H 0.3381 1.5919 0.1969 0.079 Uiso 1 1 calc R
C72 C 0.3938(9) 1.4858(4) 0.1428(3) 0.1007(18) Uani 1 1 d .
H72A H 0.4147 1.5057 0.1088 0.121 Uiso 1 1 calc R

loop_
_atom_site_aniso_label
_atom_site_aniso_U_11
_atom_site_aniso_U_22
_atom_site_aniso_U_33
_atom_site_aniso_U_23
_atom_site_aniso_U_13
_atom_site_aniso_U_12
Hf1 0.01870(7) 0.02409(8) 0.01761(7) 0.00349(5) 0.00450(5) -0.00066(5)
P1 0.0191(4) 0.0267(4) 0.0296(4) 0.0036(4) 0.0034(3) -0.0007(3)
P2 0.0225(4) 0.0227(4) 0.0213(4) 0.0025(3) 0.0046(3) 0.0013(3)
P3 0.0210(4) 0.0274(4) 0.0283(4) 0.0096(3) 0.0091(3) 0.0033(3)
P4 0.0240(4) 0.0284(4) 0.0182(4) 0.0048(3) 0.0055(3) 0.0007(3)
C1 0.0233(16) 0.0329(19) 0.0353(19) 0.0017(15) 0.0065(14) -0.0065(14)
C2 0.036(2) 0.034(2) 0.035(2) 0.0014(16) 0.0075(16) -0.0049(16)
C3 0.060(3) 0.040(2) 0.040(2) 0.0106(18) 0.013(2) -0.012(2)
C4 0.053(3) 0.061(3) 0.039(2) 0.003(2) 0.018(2) -0.023(2)
C5 0.032(2) 0.064(3) 0.053(3) 0.000(2) 0.0182(19) -0.012(2)
C6 0.0277(18) 0.042(2) 0.051(2) 0.0069(18) 0.0118(17) -0.0031(16)
C7 0.0279(17) 0.0261(18) 0.041(2) 0.0031(15) -0.0028(15) 0.0055(14)
C8 0.037(2) 0.045(2) 0.067(3) 0.029(2) -0.017(2) -0.0092(18)
C9 0.052(3) 0.051(3) 0.085(4) 0.034(3) -0.040(3) -0.018(2)
C10 0.066(3) 0.043(3) 0.053(3) 0.006(2) -0.035(2) 0.005(2)
C11 0.050(2) 0.052(3) 0.034(2) 0.0013(19) -0.0021(18) 0.017(2)
C12 0.0288(18) 0.048(2) 0.0295(19) 0.0003(17) 0.0009(15) 0.0052(16)
C13 0.0199(14) 0.0215(15) 0.0245(16) 0.0041(12) 0.0027(12) 0.0017(12)
C14 0.041(2) 0.0236(17) 0.0237(17) 0.0014(13) 0.0060(15) 0.0020(14)
C15 0.045(2) 0.0339(19) 0.0264(18) 0.0042(15) 0.0152(16) 0.0171(16)
C16 0.0242(16) 0.041(2) 0.0289(18) 0.0106(15) 0.0103(14) 0.0103(14)
N2 0.0234(13) 0.0228(13) 0.0227(13) 0.0032(11) 0.0061(11) 0.0025(10)
N1 0.0218(13) 0.0260(14) 0.0228(13) 0.0053(11) 0.0052(10) 0.0011(11)
C19 0.0216(15) 0.0272(17) 0.0220(16) 0.0020(13) 0.0033(12) 0.0023(13)
C20 0.0306(18) 0.0332(19) 0.037(2) 0.0021(16) 0.0117(15) 0.0066(15)
C21 0.0253(17) 0.045(2) 0.040(2) 0.0084(17) 0.0156(15) 0.0097(16)
C22 0.0227(16) 0.0327(18) 0.0301(17) 0.0092(14) 0.0087(13) 0.0017(13)
C23 0.0230(16) 0.0247(16) 0.0264(17) -0.0034(13) 0.0017(13) 0.0031(13)
C24 0.0330(19) 0.047(2) 0.0299(19) 0.0022(17) 0.0027(15) 0.0083(17)
C25 0.055(3) 0.078(3) 0.029(2) -0.002(2) -0.0051(19) 0.016(2)
C26 0.037(2) 0.077(4) 0.060(3) -0.010(3) -0.019(2) 0.010(2)
C27 0.026(2) 0.055(3) 0.068(3) -0.008(2) 0.002(2) 0.0015(18)
C28 0.0287(18) 0.034(2) 0.044(2) 0.0007(17) 0.0097(16) -0.0008(15)
C29 0.0351(19) 0.0292(18) 0.0329(19) 0.0078(15) 0.0110(15) 0.0056(15)
C30 0.057(3) 0.035(2) 0.081(4) 0.019(2) -0.006(2) -0.002(2)
C31 0.091(4) 0.054(3) 0.093(4) 0.048(3) 0.025(3) 0.026(3)
C32 0.056(3) 0.057(3) 0.052(3) 0.030(2) 0.019(2) 0.022(2)
C33 0.039(2) 0.038(2) 0.034(2) 0.0126(16) 0.0099(16) 0.0103(16)
N3 0.0209(13) 0.0265(14) 0.0210(13) 0.0075(11) 0.0059(10) 0.0052(10)
C35 0.0242(15) 0.0254(16) 0.0228(15) 0.0094(13) 0.0118(12) 0.0044(12)
C36 0.0299(17) 0.0321(18) 0.0317(18) 0.0147(15) 0.0151(14) 0.0125(14)
C37 0.051(2) 0.033(2) 0.054(2) 0.0159(18) 0.032(2) 0.0127(17)
C38 0.083(3) 0.044(3) 0.065(3) 0.024(2) 0.056(3) 0.022(2)
C39 0.095(4) 0.038(2) 0.044(2) 0.0127(19) 0.042(3) 0.025(2)
C40 0.055(2) 0.035(2) 0.038(2) 0.0104(17) 0.0133(19) 0.0122(18)
C41 0.0329(19) 0.0354(19) 0.0352(19) 0.0107(16) 0.0123(15) 0.0078(15)
C42 0.0252(16) 0.0277(17) 0.0312(18) 0.0090(14) 0.0127(14) 0.0005(13)
C43 0.0257(17) 0.043(2) 0.042(2) 0.0191(17) 0.0119(15) 0.0064(15)
C44 0.0265(18) 0.049(2) 0.046(2) 0.0168(19) 0.0111(16) -0.0026(16)
C45 0.040(2) 0.046(2) 0.056(3) 0.015(2) 0.012(2) -0.0144(18)
C46 0.046(2) 0.036(2) 0.061(3) 0.022(2) 0.015(2) 0.0016(18)
C47 0.0309(18) 0.038(2) 0.039(2) 0.0173(17) 0.0096(16) 0.0023(15)
C48 0.0348(19) 0.042(2) 0.0298(18) 0.0161(16) 0.0106(15) 0.0078(16)
C49 0.0286(18) 0.043(2) 0.0351(19) 0.0163(16) 0.0043(15) 0.0120(15)
C50 0.0197(15) 0.0356(19) 0.0320(18) 0.0085(15) 0.0079(13) 0.0061(14)
N4 0.0189(12) 0.0270(14) 0.0214(13) 0.0044(11) 0.0027(10) 0.0004(10)
C52 0.0207(15) 0.0323(18) 0.0297(17) 0.0064(14) 0.0077(13) 0.0005(13)
C53 0.0187(16) 0.052(2) 0.035(2) 0.0150(17) 0.0029(14) 0.0049(15)
C54 0.0268(18) 0.056(2) 0.0309(19) 0.0190(18) 0.0066(15) 0.0093(16)
C55 0.0198(15) 0.0334(18) 0.0212(15) 0.0077(13) 0.0050(12) 0.0039(13)
C56 0.0256(16) 0.0400(19) 0.0190(15) 0.0096(14) 0.0054(13) 0.0073(14)
C57 0.0330(19) 0.046(2) 0.0269(18) 0.0026(16) 0.0057(15) 0.0091(16)
C58 0.064(3) 0.069(3) 0.032(2) -0.006(2) 0.009(2) 0.020(2)
C59 0.056(3) 0.105(4) 0.038(2) 0.013(3) 0.028(2) 0.035(3)
C60 0.038(2) 0.097(4) 0.043(2) 0.033(3) 0.0223(19) 0.022(2)
C61 0.034(2) 0.057(3) 0.032(2) 0.0164(18) 0.0109(16) 0.0022(18)
C62 0.102(3) 0.0384(17) 0.071(2) 0.0235(17) 0.041(2) 0.0203(18)
C63 0.096(3) 0.0450(18) 0.057(2) 0.0224(16) 0.040(2) 0.0269(18)
C64 0.182(5) 0.064(3) 0.101(4) 0.046(3) 0.090(4) 0.057(3)
C73 0.082(4) 0.041(3) 0.122(5) 0.036(3) -0.009(4) -0.005(3)
C70 0.096(3) 0.0450(18) 0.057(2) 0.0224(16) 0.040(2) 0.0269(18)
C71 0.102(3) 0.0384(17) 0.071(2) 0.0235(17) 0.041(2) 0.0203(18)
C72 0.182(5) 0.064(3) 0.101(4) 0.046(3) 0.090(4) 0.057(3)

loop_
_atom_type_symbol
_atom_type_description
_atom_type_scat_dispersion_real
_atom_type_scat_dispersion_imag
_atom_type_scat_source
C C 0.0033 0.0016 'International Tables Vol C Tables 4.2.6.8 and 6.1.1.4'
H H 0.0000 0.0000 'International Tables Vol C Tables 4.2.6.8 and 6.1.1.4'
N N 0.0061 0.0033 'International Tables Vol C Tables 4.2.6.8 and 6.1.1.4'
P P 0.1023 0.0942 'International Tables Vol C Tables 4.2.6.8 and 6.1.1.4'
Hf Hf -0.5830 6.1852 'International Tables Vol C Tables 4.2.6.8 and 6.1.1.4'

loop_
_geom_angle_atom_site_label_1
_geom_angle_atom_site_label_2
_geom_angle_atom_site_label_3
_geom_angle
N1 Hf1 N4 102.44(10)
N1 Hf1 N2 144.57(10)
N4 Hf1 N2 89.06(10)
N1 Hf1 N3 87.34(10)
N4 Hf1 N3 144.95(10)
N2 Hf1 N3 102.34(10)
N1 Hf1 P1 90.22(7)
N4 Hf1 P1 133.19(7)
N2 Hf1 P1 59.08(7)
N3 Hf1 P1 79.46(7)
N1 Hf1 P3 131.93(7)
N4 Hf1 P3 91.43(7)
N2 Hf1 P3 80.20(7)
N3 Hf1 P3 58.91(7)
P1 Hf1 P3 113.06(3)
N1 Hf1 P4 77.03(7)
N4 Hf1 P4 60.62(7)
N2 Hf1 P4 79.98(7)
N3 Hf1 P4 153.55(7)
P1 Hf1 P4 79.40(2)
P3 Hf1 P4 145.74(2)
N1 Hf1 P2 60.63(7)
N4 Hf1 P2 76.98(7)
N2 Hf1 P2 154.35(7)
N3 Hf1 P2 79.01(7)
P1 Hf1 P2 144.26(2)
P3 Hf1 P2 78.77(2)
P4 Hf1 P2 110.35(2)
C13 P1 C1 110.17(16)
C13 P1 C7 102.69(16)
C1 P1 C7 105.16(17)
C13 P1 Hf1 76.41(10)
C1 P1 Hf1 124.66(11)
C7 P1 Hf1 127.59(13)
C19 P2 C23 108.25(15)
C19 P2 C29 104.18(16)
C23 P2 C29 103.70(16)
C19 P2 Hf1 74.36(10)
C23 P2 Hf1 120.55(11)
C29 P2 Hf1 134.15(12)
C35 P3 C42 110.20(15)
C35 P3 C36 103.18(15)
C42 P3 C36 103.89(15)
C35 P3 Hf1 76.44(10)
C42 P3 Hf1 123.49(11)
C36 P3 Hf1 130.01(11)
C55 P4 C56 108.26(15)
C55 P4 C62 104.5(2)
C56 P4 C62 104.5(2)
C55 P4 Hf1 74.42(11)
C56 P4 Hf1 118.98(12)
C62 P4 Hf1 134.77(16)
C2 C1 C6 118.8(4)
C2 C1 P1 122.6(3)
C6 C1 P1 118.5(3)
C1 C2 C3 120.0(4)
C1 C2 H2A 120.0
C3 C2 H2A 120.0
C4 C3 C2 120.4(4)
C4 C3 H3A 119.8
C2 C3 H3A 119.8
C3 C4 C5 120.0(4)
C3 C4 H4A 120.0
C5 C4 H4A 120.0
C6 C5 C4 119.9(4)
C6 C5 H5A 120.1
C4 C5 H5A 120.1
C5 C6 C1 120.8(4)
C5 C6 H6A 119.6
C1 C6 H6A 119.6
C8 C7 C12 118.4(4)
C8 C7 P1 124.1(3)
C12 C7 P1 117.3(3)
C9 C8 C7 120.1(5)
C9 C8 H8A 119.9
C7 C8 H8A 119.9
C10 C9 C8 120.8(4)
C10 C9 H9A 119.6
C8 C9 H9A 119.6
C9 C10 C11 120.3(4)
C9 C10 H10A 119.9
C11 C10 H10A 119.9
C10 C11 C12 119.3(5)
C10 C11 H11A 120.4
C12 C11 H11A 120.4
C11 C12 C7 121.0(4)
C11 C12 H12A 119.5
C7 C12 H12A 119.5
N2 C13 C14 109.6(3)
N2 C13 P1 109.1(2)
C14 C13 P1 140.7(3)
C13 C14 C15 106.7(3)
C13 C14 H14A 126.6
C15 C14 H14A 126.6
C16 C15 C14 107.5(3)
C16 C15 H15A 126.2
C14 C15 H15A 126.2
N2 C16 C15 109.6(3)
N2 C16 H16A 125.2
C15 C16 H16A 125.2
C16 N2 C13 106.5(3)
C16 N2 Hf1 138.4(2)
C13 N2 Hf1 115.04(19)
C22 N1 C19 106.4(3)
C22 N1 Hf1 141.4(2)
C19 N1 Hf1 112.0(2)
C20 C19 N1 109.5(3)
C20 C19 P2 137.3(3)
N1 C19 P2 113.0(2)
C19 C20 C21 106.8(3)
C19 C20 H20A 126.6
C21 C20 H20A 126.6
C22 C21 C20 107.3(3)
C22 C21 H21A 126.3
C20 C21 H21A 126.3
N1 C22 C21 110.0(3)
N1 C22 H22A 125.0
C21 C22 H22A 125.0
C24 C23 C28 119.0(3)
C24 C23 P2 121.7(3)
C28 C23 P2 119.3(3)
C23 C24 C25 120.5(4)
C23 C24 H24A 119.8
C25 C24 H24A 119.8
C26 C25 C24 119.4(5)
C26 C25 H25A 120.3
C24 C25 H25A 120.3
C27 C26 C25 120.8(4)
C27 C26 H26A 119.6
C25 C26 H26A 119.6
C26 C27 C28 120.3(4)
C26 C27 H27A 119.8
C28 C27 H27A 119.8
C27 C28 C23 120.0(4)
C27 C28 H28A 120.0
C23 C28 H28A 120.0
C30 C29 C33 116.8(4)
C30 C29 P2 124.6(3)
C33 C29 P2 118.5(3)
C29 C30 C73 120.9(5)
C29 C30 H30A 119.5
C73 C30 H30A 119.5
C32 C31 C73 119.5(5)
C32 C31 H31A 120.3
C73 C31 H31A 120.3
C31 C32 C33 120.8(5)
C31 C32 H32A 119.6
C33 C32 H32A 119.6
C32 C33 C29 121.4(4)
C32 C33 H33A 119.3
C29 C33 H33A 119.3
C50 N3 C35 107.5(3)
C50 N3 Hf1 137.6(2)
C35 N3 Hf1 114.91(19)
N3 C35 C48 108.9(3)
N3 C35 P3 109.6(2)
C48 C35 P3 141.1(3)
C41 C36 C37 118.8(3)
C41 C36 P3 117.5(3)
C37 C36 P3 123.4(3)
C38 C37 C36 120.0(4)
C38 C37 H37A 120.0
C36 C37 H37A 120.0
C39 C38 C37 120.7(4)
C39 C38 H38A 119.7
C37 C38 H38A 119.7
C40 C39 C38 119.8(4)
C40 C39 H39A 120.1
C38 C39 H39A 120.1
C39 C40 C41 120.3(4)
C39 C40 H40A 119.9
C41 C40 H40A 119.9
C40 C41 C36 120.3(3)
C40 C41 H41A 119.8
C36 C41 H41A 119.8
C47 C42 C43 119.3(3)
C47 C42 P3 122.8(3)
C43 C42 P3 117.9(3)
C44 C43 C42 120.6(4)
C44 C43 H43A 119.7
C42 C43 H43A 119.7
C45 C44 C43 119.6(4)
C45 C44 H44A 120.2
C43 C44 H44A 120.2
C44 C45 C46 120.3(4)
C44 C45 H45A 119.9
C46 C45 H45A 119.9
C47 C46 C45 120.0(4)
C47 C46 H46A 120.0
C45 C46 H46A 120.0
C42 C47 C46 120.2(3)
C42 C47 H47A 119.9
C46 C47 H47A 119.9
C35 C48 C49 106.7(3)
C35 C48 H48A 126.7
C49 C48 H48A 126.7
C50 C49 C48 107.4(3)
C50 C49 H49A 126.3
C48 C49 H49A 126.3
N3 C50 C49 109.5(3)
N3 C50 H50A 125.2
C49 C50 H50A 125.2
C52 N4 C55 105.9(3)
C52 N4 Hf1 142.0(2)
C55 N4 Hf1 112.09(19)
C53 C52 N4 110.5(3)
C53 C52 H52A 124.7
N4 C52 H52A 124.7
C52 C53 C54 107.7(3)
C52 C53 H53A 126.2
C54 C53 H53A 126.2
C55 C54 C53 105.9(3)
C55 C54 H54A 127.1
C53 C54 H54A 127.1
C54 C55 N4 110.0(3)
C54 C55 P4 137.0(3)
N4 C55 P4 112.9(2)
C61 C56 C57 119.3(3)
C61 C56 P4 119.6(3)
C57 C56 P4 120.9(3)
C56 C57 C58 119.5(4)
C56 C57 H57A 120.3
C58 C57 H57A 120.3
C59 C58 C57 119.9(4)
C59 C58 H58A 120.0
C57 C58 H58A 120.0
C60 C59 C58 120.9(4)
C60 C59 H59A 119.5
C58 C59 H59A 119.5
C59 C60 C61 119.7(4)
C59 C60 H60A 120.2
C61 C60 H60A 120.2
C60 C61 C56 120.6(4)
C60 C61 H61A 119.7
C56 C61 H61A 119.7
C70 C62 C63 118.0(4)
C70 C62 P4 123.2(4)
C63 C62 P4 118.7(4)
C64 C63 C62 121.6(5)
C64 C63 H63A 119.2
C62 C63 H63A 119.2
C71 C64 C63 119.7(5)
C71 C64 H64A 120.1
C63 C64 H64A 120.1
C31 C73 C30 120.5(5)
C31 C73 H73A 119.7
C30 C73 H73A 119.7
C62 C70 C72 120.4(5)
C62 C70 H70A 119.8
C72 C70 H70A 119.8
C64 C71 C72 120.9(5)
C64 C71 H71A 119.6
C72 C71 H71A 119.6
C71 C72 C70 119.2(5)
C71 C72 H72A 120.4
C70 C72 H72A 120.4

loop_
_geom_bond_atom_site_label_1
_geom_bond_atom_site_label_2
_geom_bond_distance
Hf1 N1 2.175(3)
Hf1 N4 2.178(3)
Hf1 N2 2.180(3)
Hf1 N3 2.189(3)
Hf1 P1 2.9147(9)
Hf1 P3 2.9259(9)
Hf1 P4 2.9282(9)
Hf1 P2 2.9333(9)
P1 C13 1.783(3)
P1 C1 1.825(4)
P1 C7 1.841(4)
P2 C19 1.783(3)
P2 C23 1.821(3)
P2 C29 1.837(4)
P3 C35 1.776(3)
P3 C42 1.826(3)
P3 C36 1.843(3)
P4 C55 1.787(3)
P4 C56 1.822(3)
P4 C62 1.832(5)
C1 C2 1.388(5)
C1 C6 1.407(5)
C2 C3 1.396(5)
C2 H2A 0.9300
C3 C4 1.377(7)
C3 H3A 0.9300
C4 C5 1.391(7)
C4 H4A 0.9300
C5 C6 1.374(6)
C5 H5A 0.9300
C6 H6A 0.9300
C7 C8 1.391(5)
C7 C12 1.392(6)
C8 C9 1.385(6)
C8 H8A 0.9300
C9 C10 1.361(8)
C9 H9A 0.9300
C10 C11 1.383(7)
C10 H10A 0.9300
C11 C12 1.389(5)
C11 H11A 0.9300
C12 H12A 0.9300
C13 N2 1.386(4)
C13 C14 1.386(4)
C14 C15 1.397(5)
C14 H14A 0.9300
C15 C16 1.384(5)
C15 H15A 0.9300
C16 N2 1.376(4)
C16 H16A 0.9300
N1 C22 1.369(4)
N1 C19 1.397(4)
C19 C20 1.374(5)
C20 C21 1.408(5)
C20 H20A 0.9300
C21 C22 1.376(5)
C21 H21A 0.9300
C22 H22A 0.9300
C23 C24 1.382(5)
C23 C28 1.402(5)
C24 C25 1.396(5)
C24 H24A 0.9300
C25 C26 1.379(7)
C25 H25A 0.9300
C26 C27 1.366(7)
C26 H26A 0.9300
C27 C28 1.383(5)
C27 H27A 0.9300
C28 H28A 0.9300
C29 C30 1.385(5)
C29 C33 1.389(5)
C30 C73 1.385(7)
C30 H30A 0.9300
C31 C32 1.344(7)
C31 C73 1.370(8)
C31 H31A 0.9300
C32 C33 1.380(6)
C32 H32A 0.9300
C33 H33A 0.9300
N3 C50 1.362(4)
N3 C35 1.388(4)
C35 C48 1.392(5)
C36 C41 1.388(5)
C36 C37 1.392(5)
C37 C38 1.383(6)
C37 H37A 0.9300
C38 C39 1.372(7)
C38 H38A 0.9300
C39 C40 1.372(6)
C39 H39A 0.9300
C40 C41 1.387(5)
C40 H40A 0.9300
C41 H41A 0.9300
C42 C47 1.387(5)
C42 C43 1.403(5)
C43 C44 1.389(5)
C43 H43A 0.9300
C44 C45 1.381(6)
C44 H44A 0.9300
C45 C46 1.395(6)
C45 H45A 0.9300
C46 C47 1.392(5)
C46 H46A 0.9300
C47 H47A 0.9300
C48 C49 1.403(5)
C48 H48A 0.9300
C49 C50 1.386(5)
C49 H49A 0.9300
C50 H50A 0.9300
N4 C52 1.376(4)
N4 C55 1.391(4)
C52 C53 1.362(5)
C52 H52A 0.9300
C53 C54 1.415(5)
C53 H53A 0.9300
C54 C55 1.387(5)
C54 H54A 0.9300
C56 C61 1.391(5)
C56 C57 1.393(5)
C57 C58 1.398(5)
C57 H57A 0.9300
C58 C59 1.381(7)
C58 H58A 0.9300
C59 C60 1.365(7)
C59 H59A 0.9300
C60 C61 1.388(5)
C60 H60A 0.9300
C61 H61A 0.9300
C62 C70 1.384(6)
C62 C63 1.385(6)
C63 C64 1.384(7)
C63 H63A 0.9300
C64 C71 1.339(7)
C64 H64A 0.9300
C73 H73A 0.9300
C70 C72 1.396(7)
C70 H70A 0.9300
C71 C72 1.392(7)
C71 H71A 0.9300
C72 H72A 0.9300

loop_
_geom_torsion_atom_site_label_1
_geom_torsion_atom_site_label_2
_geom_torsion_atom_site_label_3
_geom_torsion_atom_site_label_4
_geom_torsion
N1 Hf1 P1 C13 158.16(13)
N4 Hf1 P1 C13 50.77(15)
N2 Hf1 P1 C13 -3.19(14)
N3 Hf1 P1 C13 -114.59(13)
P3 Hf1 P1 C13 -65.13(11)
P4 Hf1 P1 C13 81.40(11)
P2 Hf1 P1 C13 -168.38(11)
N1 Hf1 P1 C1 52.85(16)
N4 Hf1 P1 C1 -54.55(18)
N2 Hf1 P1 C1 -108.50(17)
N3 Hf1 P1 C1 140.10(16)
P3 Hf1 P1 C1 -170.44(15)
P4 Hf1 P1 C1 -23.91(15)
P2 Hf1 P1 C1 86.31(15)
N1 Hf1 P1 C7 -106.15(16)
N4 Hf1 P1 C7 146.45(17)
N2 Hf1 P1 C7 92.49(17)
N3 Hf1 P1 C7 -18.90(16)
P3 Hf1 P1 C7 30.55(15)
P4 Hf1 P1 C7 177.09(15)
P2 Hf1 P1 C7 -72.69(15)
N1 Hf1 P2 C19 0.18(13)
N4 Hf1 P2 C19 112.75(13)
N2 Hf1 P2 C19 171.39(19)
N3 Hf1 P2 C19 -92.97(13)
P1 Hf1 P2 C19 -39.06(12)
P3 Hf1 P2 C19 -153.12(11)
P4 Hf1 P2 C19 61.28(11)
N1 Hf1 P2 C23 -102.08(15)
N4 Hf1 P2 C23 10.49(15)
N2 Hf1 P2 C23 69.1(2)
N3 Hf1 P2 C23 164.77(15)
P1 Hf1 P2 C23 -141.32(13)
P3 Hf1 P2 C23 104.62(13)
P4 Hf1 P2 C23 -40.98(13)
N1 Hf1 P2 C29 94.93(18)
N4 Hf1 P2 C29 -152.51(18)
N2 Hf1 P2 C29 -93.9(2)
N3 Hf1 P2 C29 1.77(17)
P1 Hf1 P2 C29 55.68(17)
P3 Hf1 P2 C29 -58.38(16)
P4 Hf1 P2 C29 156.02(16)
N1 Hf1 P3 C35 50.24(14)
N4 Hf1 P3 C35 158.42(13)
N2 Hf1 P3 C35 -112.78(13)
N3 Hf1 P3 C35 -1.84(13)
P1 Hf1 P3 C35 -62.58(11)
P4 Hf1 P3 C35 -168.24(11)
P2 Hf1 P3 C35 81.99(11)
N1 Hf1 P3 C42 -55.21(16)
N4 Hf1 P3 C42 52.97(15)
N2 Hf1 P3 C42 141.78(15)
N3 Hf1 P3 C42 -107.29(16)
P1 Hf1 P3 C42 -168.02(13)
P4 Hf1 P3 C42 86.32(14)
P2 Hf1 P3 C42 -23.45(14)
N1 Hf1 P3 C36 146.19(17)
N4 Hf1 P3 C36 -105.63(16)
N2 Hf1 P3 C36 -16.82(16)
N3 Hf1 P3 C36 94.11(16)
P1 Hf1 P3 C36 33.37(15)
P4 Hf1 P3 C36 -72.28(15)
P2 Hf1 P3 C36 177.95(15)
N1 Hf1 P4 C55 112.13(13)
N4 Hf1 P4 C55 -0.41(13)
N2 Hf1 P4 C55 -95.02(13)
N3 Hf1 P4 C55 167.39(18)
P1 Hf1 P4 C55 -155.17(11)
P3 Hf1 P4 C55 -39.51(12)
P2 Hf1 P4 C55 60.61(11)
N1 Hf1 P4 C56 9.59(14)
N4 Hf1 P4 C56 -102.96(15)
N2 Hf1 P4 C56 162.43(14)
N3 Hf1 P4 C56 64.8(2)
P1 Hf1 P4 C56 102.28(13)
P3 Hf1 P4 C56 -142.06(13)
P2 Hf1 P4 C56 -41.94(13)
N1 Hf1 P4 C62 -152.7(3)
N4 Hf1 P4 C62 94.7(3)
N2 Hf1 P4 C62 0.1(3)
N3 Hf1 P4 C62 -97.5(3)
P1 Hf1 P4 C62 -60.0(3)
P3 Hf1 P4 C62 55.6(3)
P2 Hf1 P4 C62 155.8(3)
C13 P1 C1 C2 -0.4(3)
C7 P1 C1 C2 -110.4(3)
Hf1 P1 C1 C2 86.7(3)
C13 P1 C1 C6 -175.9(3)
C7 P1 C1 C6 74.1(3)
Hf1 P1 C1 C6 -88.8(3)
C6 C1 C2 C3 0.4(5)
P1 C1 C2 C3 -175.1(3)
C1 C2 C3 C4 -0.5(6)
C2 C3 C4 C5 -0.3(6)
C3 C4 C5 C6 1.2(6)
C4 C5 C6 C1 -1.3(6)
C2 C1 C6 C5 0.5(6)
P1 C1 C6 C5 176.2(3)
C13 P1 C7 C8 -115.6(3)
C1 P1 C7 C8 -0.3(4)
Hf1 P1 C7 C8 161.9(3)
C13 P1 C7 C12 59.3(3)
C1 P1 C7 C12 174.6(3)
Hf1 P1 C7 C12 -23.2(3)
C12 C7 C8 C9 -2.7(6)
P1 C7 C8 C9 172.1(4)
C7 C8 C9 C10 0.6(7)
C8 C9 C10 C11 1.2(8)
C9 C10 C11 C12 -0.9(7)
C10 C11 C12 C7 -1.3(6)
C8 C7 C12 C11 3.0(6)
P1 C7 C12 C11 -172.1(3)
C1 P1 C13 N2 126.9(2)
C7 P1 C13 N2 -121.5(2)
Hf1 P1 C13 N2 4.56(19)
C1 P1 C13 C14 -63.3(4)
C7 P1 C13 C14 48.3(4)
Hf1 P1 C13 C14 174.4(4)
N2 C13 C14 C15 -2.0(4)
P1 C13 C14 C15 -171.8(3)
C13 C14 C15 C16 0.9(4)
C14 C15 C16 N2 0.6(4)
C15 C16 N2 C13 -1.8(4)
C15 C16 N2 Hf1 -178.9(2)
C14 C13 N2 C16 2.4(4)
P1 C13 N2 C16 175.5(2)
C14 C13 N2 Hf1 -179.7(2)
P1 C13 N2 Hf1 -6.6(3)
N1 Hf1 N2 C16 147.9(3)
N4 Hf1 N2 C16 37.5(3)
N3 Hf1 N2 C16 -109.0(3)
P1 Hf1 N2 C16 -178.6(4)
P3 Hf1 N2 C16 -54.1(3)
P4 Hf1 N2 C16 97.8(3)
P2 Hf1 N2 C16 -18.8(4)
N1 Hf1 N2 C13 -29.1(3)
N4 Hf1 N2 C13 -139.5(2)
N3 Hf1 N2 C13 74.0(2)
P1 Hf1 N2 C13 4.41(19)
P3 Hf1 N2 C13 128.9(2)
P4 Hf1 N2 C13 -79.2(2)
P2 Hf1 N2 C13 164.22(15)
N4 Hf1 N1 C22 118.5(4)
N2 Hf1 N1 C22 12.2(4)
N3 Hf1 N1 C22 -95.5(4)
P1 Hf1 N1 C22 -16.0(4)
P3 Hf1 N1 C22 -138.0(3)
P4 Hf1 N1 C22 63.0(3)
P2 Hf1 N1 C22 -174.4(4)
N4 Hf1 N1 C19 -67.4(2)
N2 Hf1 N1 C19 -173.69(19)
N3 Hf1 N1 C19 78.6(2)
P1 Hf1 N1 C19 158.1(2)
P3 Hf1 N1 C19 36.1(2)
P4 Hf1 N1 C19 -122.9(2)
P2 Hf1 N1 C19 -0.25(18)
C22 N1 C19 C20 0.9(4)
Hf1 N1 C19 C20 -175.3(2)
C22 N1 C19 P2 176.6(2)
Hf1 N1 C19 P2 0.4(3)
C23 P2 C19 C20 -68.7(4)
C29 P2 C19 C20 41.2(4)
Hf1 P2 C19 C20 173.7(4)
C23 P2 C19 N1 117.3(2)
C29 P2 C19 N1 -132.8(2)
Hf1 P2 C19 N1 -0.3(2)
N1 C19 C20 C21 -0.7(4)
P2 C19 C20 C21 -174.8(3)
C19 C20 C21 C22 0.2(4)
C19 N1 C22 C21 -0.8(4)
Hf1 N1 C22 C21 173.5(3)
C20 C21 C22 N1 0.4(4)
C19 P2 C23 C24 -4.6(3)
C29 P2 C23 C24 -114.8(3)
Hf1 P2 C23 C24 77.6(3)
C19 P2 C23 C28 178.2(3)
C29 P2 C23 C28 68.0(3)
Hf1 P2 C23 C28 -99.6(3)
C28 C23 C24 C25 -1.9(6)
P2 C23 C24 C25 -179.1(3)
C23 C24 C25 C26 0.0(7)
C24 C25 C26 C27 1.5(8)
C25 C26 C27 C28 -1.0(8)
C26 C27 C28 C23 -1.0(7)
C24 C23 C28 C27 2.4(6)
P2 C23 C28 C27 179.6(3)
C19 P2 C29 C30 -123.9(4)
C23 P2 C29 C30 -10.7(4)
Hf1 P2 C29 C30 154.3(3)
C19 P2 C29 C33 58.8(3)
C23 P2 C29 C33 172.0(3)
Hf1 P2 C29 C33 -23.1(4)
C33 C29 C30 C73 -0.7(7)
P2 C29 C30 C73 -178.1(5)
C73 C31 C32 C33 0.9(8)
C31 C32 C33 C29 -1.4(7)
C30 C29 C33 C32 1.3(6)
P2 C29 C33 C32 178.8(3)
N1 Hf1 N3 C50 38.9(3)
N4 Hf1 N3 C50 146.9(3)
N2 Hf1 N3 C50 -106.7(3)
P1 Hf1 N3 C50 -51.8(3)
P3 Hf1 N3 C50 -177.1(3)
P4 Hf1 N3 C50 -14.4(4)
P2 Hf1 N3 C50 99.5(3)
N1 Hf1 N3 C35 -141.5(2)
N4 Hf1 N3 C35 -33.5(3)
N2 Hf1 N3 C35 72.9(2)
P1 Hf1 N3 C35 127.8(2)
P3 Hf1 N3 C35 2.53(18)
P4 Hf1 N3 C35 165.23(15)
P2 Hf1 N3 C35 -80.9(2)
C50 N3 C35 C48 2.1(4)
Hf1 N3 C35 C48 -177.6(2)
C50 N3 C35 P3 175.9(2)
Hf1 N3 C35 P3 -3.8(3)
C42 P3 C35 N3 123.7(2)
C36 P3 C35 N3 -125.9(2)
Hf1 P3 C35 N3 2.65(19)
C42 P3 C35 C48 -65.6(4)
C36 P3 C35 C48 44.9(4)
Hf1 P3 C35 C48 173.4(4)
C35 P3 C36 C41 61.4(3)
C42 P3 C36 C41 176.5(3)
Hf1 P3 C36 C41 -21.8(3)
C35 P3 C36 C37 -113.1(3)
C42 P3 C36 C37 1.9(3)
Hf1 P3 C36 C37 163.6(3)
C41 C36 C37 C38 -1.5(6)
P3 C36 C37 C38 173.0(3)
C36 C37 C38 C39 -0.8(7)
C37 C38 C39 C40 1.9(7)
C38 C39 C40 C41 -0.7(7)
C39 C40 C41 C36 -1.6(6)
C37 C36 C41 C40 2.7(5)
P3 C36 C41 C40 -172.1(3)
C35 P3 C42 C47 4.4(3)
C36 P3 C42 C47 -105.5(3)
Hf1 P3 C42 C47 91.2(3)
C35 P3 C42 C43 -173.6(3)
C36 P3 C42 C43 76.5(3)
Hf1 P3 C42 C43 -86.8(3)
C47 C42 C43 C44 -0.3(5)
P3 C42 C43 C44 177.9(3)
C42 C43 C44 C45 0.8(6)
C43 C44 C45 C46 -0.8(6)
C44 C45 C46 C47 0.2(7)
C43 C42 C47 C46 -0.3(5)
P3 C42 C47 C46 -178.3(3)
C45 C46 C47 C42 0.3(6)
N3 C35 C48 C49 -2.3(4)
P3 C35 C48 C49 -173.1(3)
C35 C48 C49 C50 1.7(4)
C35 N3 C50 C49 -1.0(4)
Hf1 N3 C50 C49 178.6(3)
C48 C49 C50 N3 -0.5(4)
N1 Hf1 N4 C52 116.8(3)
N2 Hf1 N4 C52 -97.0(4)
N3 Hf1 N4 C52 13.5(4)
P1 Hf1 N4 C52 -140.9(3)
P3 Hf1 N4 C52 -16.8(3)
P4 Hf1 N4 C52 -176.0(4)
P2 Hf1 N4 C52 61.3(3)
N1 Hf1 N4 C55 -66.6(2)
N2 Hf1 N4 C55 79.6(2)
N3 Hf1 N4 C55 -170.02(19)
P1 Hf1 N4 C55 35.6(2)
P3 Hf1 N4 C55 159.7(2)
P4 Hf1 N4 C55 0.54(18)
P2 Hf1 N4 C55 -122.1(2)
C55 N4 C52 C53 -0.2(4)
Hf1 N4 C52 C53 176.5(3)
N4 C52 C53 C54 -0.1(4)
C52 C53 C54 C55 0.3(4)
C53 C54 C55 N4 -0.4(4)
C53 C54 C55 P4 -175.8(3)
C52 N4 C55 C54 0.3(4)
Hf1 N4 C55 C54 -177.4(2)
C52 N4 C55 P4 176.9(2)
Hf1 N4 C55 P4 -0.8(3)
C56 P4 C55 C54 -68.1(4)
C62 P4 C55 C54 42.8(4)
Hf1 P4 C55 C54 175.9(4)
C56 P4 C55 N4 116.6(2)
C62 P4 C55 N4 -132.5(3)
Hf1 P4 C55 N4 0.6(2)
C55 P4 C56 C61 175.0(3)
C62 P4 C56 C61 64.0(4)
Hf1 P4 C56 C61 -103.1(3)
C55 P4 C56 C57 -10.0(3)
C62 P4 C56 C57 -120.9(3)
Hf1 P4 C56 C57 71.9(3)
C61 C56 C57 C58 -1.7(6)
P4 C56 C57 C58 -176.8(3)
C56 C57 C58 C59 -0.3(7)
C57 C58 C59 C60 2.1(8)
C58 C59 C60 C61 -1.7(8)
C59 C60 C61 C56 -0.4(7)
C57 C56 C61 C60 2.1(6)
P4 C56 C61 C60 177.2(3)
C55 P4 C62 C70 -115.5(5)
C56 P4 C62 C70 -1.8(6)
Hf1 P4 C62 C70 162.2(4)
C55 P4 C62 C63 67.7(5)
C56 P4 C62 C63 -178.7(4)
Hf1 P4 C62 C63 -14.6(6)
C70 C62 C63 C64 2.2(9)
P4 C62 C63 C64 179.3(6)
C62 C63 C64 C71 -4.0(11)
C32 C31 C73 C30 -0.3(10)
C29 C30 C73 C31 0.2(10)
C63 C62 C70 C72 -0.8(9)
P4 C62 C70 C72 -177.7(5)
C63 C64 C71 C72 4.2(11)
C64 C71 C72 C70 -2.8(11)
C62 C70 C72 C71 1.1(11)

loop_
_platon_squeeze_void_nr
_platon_squeeze_void_average_x
_platon_squeeze_void_average_y
_platon_squeeze_void_average_z
_platon_squeeze_void_volume
_platon_squeeze_void_count_electrons
_platon_squeeze_void_content
1 0.000 0.000 0.500 15 1 ' '
2 0.138 0.500 1.000 735 215 ' '
